data_4028694
loop_
_publ_author_name
'Li-Rong Wen'
'Tao He'
'Ming-Chao Lan'
'Ming Li'

_publ_section_title
;
 Three-Component Cascade Annulation of \b-Ketothioamides Promoted by
 CF3CH2OH: A Regioselective Synthesis of Tetrasubstituted Thiophenes
;
_journal_name_full 'Journal of Organic Chemistry'
_journal_page_first 10617
_journal_page_last 10628
_journal_paper_doi 10.1021/jo401397d
_journal_volume 78
_journal_year 2013
_chemical_formula_moiety 'C31 H26 Cl N O3 S'
_chemical_formula_sum 'C31 H26 Cl N O3 S'
_chemical_formula_weight 528.04
_chemical_name_systematic
; 
 ? 
;
_space_group_IT_number 14
_symmetry_cell_setting monoclinic
_symmetry_space_group_name_Hall '-P 2ybc'
_symmetry_space_group_name_H-M 'P 1 21/c 1'
_atom_sites_solution_hydrogens geom
_atom_sites_solution_primary direct
_atom_sites_solution_secondary difmap
_audit_creation_method SHELXL-97
_cell_angle_alpha 90.00
_cell_angle_beta 105.09(3)
_cell_angle_gamma 90.00
_cell_formula_units_Z 8
_cell_length_a 26.627(5)
_cell_length_b 10.341(2)
_cell_length_c 19.766(4)
_cell_measurement_reflns_used 16162
_cell_measurement_temperature 173(2)
_cell_measurement_theta_max 27.48
_cell_measurement_theta_min 1.97
_cell_volume 5254.9(19)
_computing_cell_refinement 'CrystalClear (Rigaku Inc., 2007)'
_computing_data_collection 'CrystalClear (Rigaku Inc., 2007)'
_computing_data_reduction 'CrystalClear (Rigaku Inc., 2007)'
_computing_molecular_graphics 'XP in Siemens SHELXTL (Sheldrick, 2008)'
_computing_publication_material 'SHELX97 (Sheldrick, 2008)'
_computing_structure_refinement 'SHELXL-97 (Sheldrick, 2008)'
_computing_structure_solution 'SHELXS-97 (Sheldrick, 2008)'
_diffrn_ambient_temperature 173(2)
_diffrn_measured_fraction_theta_full 0.999
_diffrn_measured_fraction_theta_max 0.999
_diffrn_measurement_device_type 'Saturn724+ CCD'
_diffrn_measurement_method '\w scans at fixed \c = 45\%'
_diffrn_radiation_monochromator graphite
_diffrn_radiation_source 'sealed tube'
_diffrn_radiation_type MoK\a
_diffrn_radiation_wavelength 0.71073
_diffrn_reflns_av_R_equivalents 0.0626
_diffrn_reflns_av_sigmaI/netI 0.0614
_diffrn_reflns_limit_h_max 31
_diffrn_reflns_limit_h_min -31
_diffrn_reflns_limit_k_max 11
_diffrn_reflns_limit_k_min -12
_diffrn_reflns_limit_l_max 23
_diffrn_reflns_limit_l_min -23
_diffrn_reflns_number 30879
_diffrn_reflns_theta_full 25.00
_diffrn_reflns_theta_max 25.00
_diffrn_reflns_theta_min 0.79
_exptl_absorpt_coefficient_mu 0.259
_exptl_absorpt_correction_T_max 0.9872
_exptl_absorpt_correction_T_min 0.8946
_exptl_absorpt_correction_type multi-scan
_exptl_absorpt_process_details 'CrystalClear (Rigaku Inc., 2007)'
_exptl_crystal_colour yellow
_exptl_crystal_density_diffrn 1.335
_exptl_crystal_description plate
_exptl_crystal_F_000 2208
_exptl_crystal_size_max 0.44
_exptl_crystal_size_mid 0.27
_exptl_crystal_size_min 0.05
_refine_diff_density_max 0.440
_refine_diff_density_min -0.301
_refine_diff_density_rms 0.056
_refine_ls_extinction_method none
_refine_ls_goodness_of_fit_ref 1.283
_refine_ls_hydrogen_treatment constr
_refine_ls_matrix_type full
_refine_ls_number_parameters 735
_refine_ls_number_reflns 9247
_refine_ls_number_restraints 102
_refine_ls_restrained_S_all 1.279
_refine_ls_R_factor_all 0.1031
_refine_ls_R_factor_gt 0.0856
_refine_ls_shift/su_max 0.000
_refine_ls_shift/su_mean 0.000
_refine_ls_structure_factor_coef Fsqd
_refine_ls_weighting_details 'calc w=1/[\s^2^(Fo^2^)+(0.0262P)^2^+6.8442P] where P=(Fo^2^+2Fc^2^)/3'
_refine_ls_weighting_scheme calc
_refine_ls_wR_factor_gt 0.1414
_refine_ls_wR_factor_ref 0.1477
_reflns_number_gt 7930
_reflns_number_total 9247
_reflns_threshold_expression >2sigma(I)
_cod_data_source_file jo401397d_si_001.cif
_cod_data_source_block a
_cod_original_cell_volume 5254.8(18)
_cod_database_code 4028694

loop_
_symmetry_equiv_pos_as_xyz
'x, y, z'
'-x, y+1/2, -z+1/2'
'-x, -y, -z'
'x, -y-1/2, z-1/2'

loop_
_atom_site_label
_atom_site_type_symbol
_atom_site_fract_x
_atom_site_fract_y
_atom_site_fract_z
_atom_site_U_iso_or_equiv
_atom_site_adp_type
_atom_site_occupancy
_atom_site_symmetry_multiplicity
_atom_site_calc_flag
_atom_site_refinement_flags
_atom_site_disorder_assembly
_atom_site_disorder_group
Cl1 Cl 0.20872(5) -0.31658(11) 0.38419(7) 0.0553(3) Uani 1 1 d . . .
S1 S 0.02536(4) 0.03416(10) 0.17328(5) 0.0267(2) Uani 1 1 d . . .
S2 S 0.47361(4) 0.51949(10) 0.15549(5) 0.0266(2) Uani 1 1 d . . .
O1 O 0.19260(10) -0.0914(3) 0.26830(14) 0.0416(8) Uani 1 1 d . . .
O2 O -0.02555(10) 0.2039(2) 0.31986(14) 0.0302(6) Uani 1 1 d . . .
H2A H 0.0011 0.2315 0.3094 0.045 Uiso 1 1 d R . .
O3 O -0.05915(10) -0.2083(3) 0.21334(14) 0.0337(7) Uani 1 1 d . . .
O4 O 0.30932(10) 0.3745(3) 0.13325(13) 0.0358(7) Uani 1 1 d . A .
O5 O 0.52659(10) 0.6870(2) 0.33802(14) 0.0318(7) Uani 1 1 d . . .
H5 H 0.4993 0.7158 0.3107 0.048 Uiso 1 1 d R . .
O6 O 0.55898(10) 0.2762(3) 0.25131(14) 0.0335(7) Uani 1 1 d . . .
N1 N 0.12285(12) -0.0044(3) 0.15548(15) 0.0301(8) Uani 1 1 d . . .
H1 H 0.1535 -0.0391 0.1741 0.036 Uiso 1 1 calc R . .
N2 N 0.37654(12) 0.4770(3) 0.06990(15) 0.0280(7) Uani 1 1 d . . .
H2 H 0.3469 0.4361 0.0657 0.034 Uiso 1 1 calc R . .
C1 C 0.08990(14) -0.0099(4) 0.19740(19) 0.0265(9) Uani 1 1 d . . .
C2 C 0.10518(14) -0.0502(4) 0.26773(18) 0.0231(8) Uani 1 1 d . . .
C3 C 0.06176(14) -0.0515(3) 0.29948(18) 0.0230(8) Uani 1 1 d . . .
C4 C 0.01690(14) -0.0082(3) 0.25549(18) 0.0236(8) Uani 1 1 d . . .
C5 C 0.11735(15) 0.0460(4) 0.08815(19) 0.0270(9) Uani 1 1 d . . .
C6 C 0.16127(16) 0.0425(4) 0.0625(2) 0.0368(10) Uani 1 1 d . . .
H6 H 0.1926 0.0059 0.0904 0.044 Uiso 1 1 calc R . .
C7 C 0.16002(18) 0.0911(5) -0.0025(2) 0.0460(12) Uani 1 1 d . . .
H7 H 0.1904 0.0873 -0.0191 0.055 Uiso 1 1 calc R . .
C8 C 0.11507(18) 0.1455(4) -0.0440(2) 0.0410(11) Uani 1 1 d . . .
H8 H 0.1145 0.1800 -0.0888 0.049 Uiso 1 1 calc R . .
C9 C 0.07130(17) 0.1488(4) -0.0195(2) 0.0361(10) Uani 1 1 d . . .
H9 H 0.0402 0.1854 -0.0479 0.043 Uiso 1 1 calc R . .
C10 C 0.07177(16) 0.0996(4) 0.0460(2) 0.0323(9) Uani 1 1 d . . .
H10 H 0.0411 0.1024 0.0621 0.039 Uiso 1 1 calc R . .
C11 C 0.15965(15) -0.0733(4) 0.3016(2) 0.0275(9) Uani 1 1 d . . .
C12 C 0.17862(14) -0.0663(4) 0.38026(19) 0.0246(8) Uani 1 1 d . . .
C13 C 0.17478(16) 0.0514(4) 0.4130(2) 0.0356(10) Uani 1 1 d . . .
H13 H 0.1574 0.1219 0.3859 0.043 Uiso 1 1 calc R . .
C14 C 0.19600(18) 0.0671(5) 0.4843(2) 0.0450(12) Uani 1 1 d . . .
H14 H 0.1940 0.1486 0.5056 0.054 Uiso 1 1 calc R . .
C15 C 0.21989(17) -0.0351(5) 0.5241(2) 0.0458(12) Uani 1 1 d . . .
H15 H 0.2343 -0.0245 0.5730 0.055 Uiso 1 1 calc R . .
C16 C 0.22303(17) -0.1532(5) 0.4931(2) 0.0433(11) Uani 1 1 d . . .
H16 H 0.2387 -0.2247 0.5209 0.052 Uiso 1 1 calc R . .
C17 C 0.20314(15) -0.1671(4) 0.4214(2) 0.0324(9) Uani 1 1 d . . .
C18 C 0.06286(13) -0.1121(4) 0.36819(18) 0.0230(8) Uani 1 1 d . . .
C19 C 0.04787(15) -0.0472(4) 0.42089(19) 0.0320(10) Uani 1 1 d . . .
H19 H 0.0376 0.0409 0.4145 0.038 Uiso 1 1 calc R . .
C20 C 0.04774(16) -0.1098(4) 0.4831(2) 0.0379(11) Uani 1 1 d . . .
H20 H 0.0375 -0.0639 0.5190 0.045 Uiso 1 1 calc R . .
C21 C 0.06223(16) -0.2370(4) 0.4933(2) 0.0351(10) Uani 1 1 d . . .
H21 H 0.0616 -0.2796 0.5356 0.042 Uiso 1 1 calc R . .
C22 C 0.07774(16) -0.3026(4) 0.4415(2) 0.0330(10) Uani 1 1 d . . .
H22 H 0.0886 -0.3903 0.4484 0.040 Uiso 1 1 calc R . .
C23 C 0.07745(15) -0.2402(4) 0.3794(2) 0.0292(9) Uani 1 1 d . . .
H23 H 0.0875 -0.2866 0.3436 0.035 Uiso 1 1 calc R . .
C24 C -0.03646(14) -0.0036(4) 0.26472(18) 0.0229(8) Uani 1 1 d . . .
C25 C -0.05328(14) 0.0985(4) 0.29628(18) 0.0243(8) Uani 1 1 d . . .
C26 C -0.10612(14) 0.1072(4) 0.3094(2) 0.0277(9) Uani 1 1 d . . .
H26A H -0.1276 0.1675 0.2748 0.033 Uiso 1 1 calc R . .
H26B H -0.1024 0.1449 0.3565 0.033 Uiso 1 1 calc R . .
C27 C -0.13503(14) -0.0215(4) 0.3052(2) 0.0292(9) Uani 1 1 d . . .
C28 C -0.12827(15) -0.0930(4) 0.2405(2) 0.0334(10) Uani 1 1 d . . .
H28B H -0.1444 -0.1796 0.2388 0.040 Uiso 1 1 calc R . .
H28A H -0.1471 -0.0451 0.1981 0.040 Uiso 1 1 calc R . .
C29 C -0.07216(14) -0.1092(4) 0.23894(19) 0.0253(8) Uani 1 1 d . . .
C30 C -0.11302(17) -0.1028(4) 0.3706(2) 0.0416(11) Uani 1 1 d . . .
H30A H -0.0760 -0.1191 0.3755 0.062 Uiso 1 1 calc R . .
H30B H -0.1317 -0.1853 0.3664 0.062 Uiso 1 1 calc R . .
H30C H -0.1173 -0.0562 0.4120 0.062 Uiso 1 1 calc R . .
C31 C -0.19243(15) 0.0073(5) 0.2991(2) 0.0419(11) Uani 1 1 d . . .
H31A H -0.2079 0.0495 0.2541 0.063 Uiso 1 1 calc R . .
H31C H -0.1953 0.0645 0.3374 0.063 Uiso 1 1 calc R . .
H31B H -0.2109 -0.0738 0.3018 0.063 Uiso 1 1 calc R . .
C32 C 0.40942(14) 0.4708(3) 0.13484(18) 0.0227(8) Uani 1 1 d . . .
C33 C 0.39541(14) 0.4254(4) 0.19494(18) 0.0230(8) Uani 1 1 d . A .
C34 C 0.43933(14) 0.4268(3) 0.25656(19) 0.0231(8) Uani 1 1 d . . .
C35 C 0.48347(14) 0.4752(4) 0.24337(18) 0.0252(8) Uani 1 1 d . . .
C36 C 0.38116(15) 0.5372(4) 0.00758(19) 0.0264(9) Uani 1 1 d . . .
C37 C 0.42600(15) 0.5945(4) -0.0017(2) 0.0293(9) Uani 1 1 d . . .
H37 H 0.4572 0.5931 0.0350 0.035 Uiso 1 1 calc R . .
C38 C 0.42497(17) 0.6541(4) -0.0652(2) 0.0344(10) Uani 1 1 d . . .
H38 H 0.4558 0.6930 -0.0714 0.041 Uiso 1 1 calc R . .
C39 C 0.38020(18) 0.6580(4) -0.1192(2) 0.0419(11) Uani 1 1 d . . .
H39 H 0.3799 0.7002 -0.1620 0.050 Uiso 1 1 calc R . .
C40 C 0.33548(18) 0.5991(5) -0.1101(2) 0.0455(12) Uani 1 1 d . . .
H40 H 0.3044 0.6008 -0.1469 0.055 Uiso 1 1 calc R . .
C41 C 0.33615(16) 0.5383(4) -0.0478(2) 0.0357(10) Uani 1 1 d . . .
H41 H 0.3056 0.4966 -0.0424 0.043 Uiso 1 1 calc R . .
C42 C 0.34167(15) 0.3913(4) 0.1907(2) 0.0268(9) Uani 1 1 d . . .
Cl2 Cl 0.28598(6) 0.14627(14) 0.22353(8) 0.0499(5) Uani 0.838(4) 1 d PU A 1
C43 C 0.3235(3) 0.3904(7) 0.2560(4) 0.0237(16) Uani 0.838(4) 1 d PU A 1
C44 C 0.3304(2) 0.4965(7) 0.3002(3) 0.0324(14) Uani 0.838(4) 1 d PU A 1
H44 H 0.3497 0.5682 0.2903 0.039 Uiso 0.838(4) 1 calc PR A 1
C45 C 0.3105(2) 0.5026(7) 0.3580(3) 0.0479(16) Uani 0.838(4) 1 d PU A 1
H45 H 0.3149 0.5778 0.3865 0.057 Uiso 0.838(4) 1 calc PR A 1
C46 C 0.2835(3) 0.3943(9) 0.3735(4) 0.053(2) Uani 0.838(4) 1 d PU A 1
H46 H 0.2704 0.3959 0.4139 0.063 Uiso 0.838(4) 1 calc PR A 1
C47 C 0.2756(3) 0.2873(8) 0.3319(3) 0.0440(17) Uani 0.838(4) 1 d PU A 1
H47 H 0.2570 0.2150 0.3426 0.053 Uiso 0.838(4) 1 calc PR A 1
C48 C 0.2954(2) 0.2865(6) 0.2738(3) 0.0298(12) Uani 0.838(4) 1 d PU A 1
Cl2' Cl 0.3398(3) 0.5898(8) 0.2961(4) 0.050(3) Uani 0.162(4) 1 d PU A 2
C43' C 0.3180(17) 0.345(3) 0.253(2) 0.015(7) Uani 0.162(4) 1 d PU A 2
C44' C 0.2964(10) 0.229(3) 0.2509(14) 0.022(7) Uani 0.162(4) 1 d PU A 2
H44A H 0.2955 0.1715 0.2133 0.027 Uiso 0.162(4) 1 calc PR A 2
C45' C 0.2755(11) 0.196(3) 0.3048(14) 0.038(7) Uani 0.162(4) 1 d PU A 2
H45A H 0.2593 0.1140 0.3052 0.046 Uiso 0.162(4) 1 calc PR A 2
C46' C 0.2786(17) 0.289(5) 0.362(2) 0.051(9) Uani 0.162(4) 1 d PU A 2
H46A H 0.2690 0.2587 0.4027 0.061 Uiso 0.162(4) 1 calc PR A 2
C47' C 0.2955(17) 0.428(5) 0.363(2) 0.038(9) Uani 0.162(4) 1 d PU A 2
H47A H 0.2914 0.4959 0.3936 0.046 Uiso 0.162(4) 1 calc PR A 2
C48' C 0.3203(12) 0.435(3) 0.3036(17) 0.027(7) Uani 0.162(4) 1 d PU A 2
C49 C 0.43918(13) 0.3691(4) 0.32524(19) 0.0241(8) Uani 1 1 d . . .
C50 C 0.42423(14) 0.2408(4) 0.3288(2) 0.0277(9) Uani 1 1 d . . .
H50 H 0.4142 0.1911 0.2870 0.033 Uiso 1 1 calc R . .
C51 C 0.42368(15) 0.1846(4) 0.3921(2) 0.0322(10) Uani 1 1 d . . .
H51 H 0.4127 0.0974 0.3934 0.039 Uiso 1 1 calc R . .
C52 C 0.43901(16) 0.2546(4) 0.4531(2) 0.0357(10) Uani 1 1 d . . .
H52 H 0.4390 0.2158 0.4966 0.043 Uiso 1 1 calc R . .
C53 C 0.45443(16) 0.3813(4) 0.4509(2) 0.0382(11) Uani 1 1 d . . .
H53 H 0.4651 0.4298 0.4930 0.046 Uiso 1 1 calc R . .
C54 C 0.45446(14) 0.4388(4) 0.38726(19) 0.0291(9) Uani 1 1 d . . .
H54 H 0.4650 0.5264 0.3862 0.035 Uiso 1 1 calc R . .
C55 C 0.53708(14) 0.4809(4) 0.28921(18) 0.0239(8) Uani 1 1 d . . .
C56 C 0.55424(14) 0.5825(4) 0.33307(19) 0.0250(8) Uani 1 1 d . . .
C57 C 0.60754(14) 0.5894(4) 0.3820(2) 0.0293(9) Uani 1 1 d . . .
H57A H 0.6048 0.6280 0.4267 0.035 Uiso 1 1 calc R . .
H57B H 0.6290 0.6482 0.3616 0.035 Uiso 1 1 calc R . .
C58 C 0.63546(15) 0.4604(4) 0.3977(2) 0.0326(10) Uani 1 1 d . . .
C59 C 0.62866(15) 0.3883(4) 0.3283(2) 0.0389(11) Uani 1 1 d . . .
H59B H 0.6479 0.4352 0.2993 0.047 Uiso 1 1 calc R . .
H59A H 0.6442 0.3012 0.3381 0.047 Uiso 1 1 calc R . .
C60 C 0.57252(15) 0.3744(4) 0.2873(2) 0.0288(9) Uani 1 1 d . . .
C61 C 0.61300(18) 0.3798(5) 0.4480(2) 0.0500(13) Uani 1 1 d . . .
H61C H 0.6175 0.4266 0.4923 0.075 Uiso 1 1 calc R . .
H61B H 0.6312 0.2967 0.4569 0.075 Uiso 1 1 calc R . .
H61A H 0.5759 0.3646 0.4270 0.075 Uiso 1 1 calc R . .
C62 C 0.69343(16) 0.4856(5) 0.4318(2) 0.0461(12) Uani 1 1 d . . .
H62B H 0.7082 0.5358 0.3996 0.069 Uiso 1 1 calc R . .
H62A H 0.7118 0.4030 0.4421 0.069 Uiso 1 1 calc R . .
H62C H 0.6972 0.5342 0.4754 0.069 Uiso 1 1 calc R . .

loop_
_atom_site_aniso_label
_atom_site_aniso_U_11
_atom_site_aniso_U_22
_atom_site_aniso_U_33
_atom_site_aniso_U_23
_atom_site_aniso_U_13
_atom_site_aniso_U_12
Cl1 0.0684(9) 0.0352(7) 0.0579(8) -0.0026(6) 0.0087(6) 0.0147(6)
S1 0.0241(5) 0.0317(6) 0.0239(5) 0.0038(4) 0.0055(4) 0.0033(4)
S2 0.0257(5) 0.0301(6) 0.0236(5) 0.0032(4) 0.0055(4) -0.0030(4)
O1 0.0276(16) 0.068(2) 0.0312(16) 0.0059(15) 0.0114(13) 0.0116(15)
O2 0.0305(15) 0.0219(15) 0.0419(17) -0.0005(12) 0.0158(13) -0.0050(13)
O3 0.0323(16) 0.0295(16) 0.0381(16) -0.0046(13) 0.0073(13) -0.0007(13)
O4 0.0241(15) 0.0534(19) 0.0276(15) 0.0045(13) 0.0025(12) -0.0036(14)
O5 0.0290(15) 0.0242(15) 0.0387(16) 0.0041(12) 0.0023(12) 0.0032(13)
O6 0.0302(16) 0.0283(16) 0.0411(17) -0.0040(13) 0.0075(13) -0.0009(13)
N1 0.0257(18) 0.041(2) 0.0254(17) 0.0060(15) 0.0099(14) 0.0100(16)
N2 0.0262(18) 0.035(2) 0.0228(16) 0.0011(14) 0.0061(13) -0.0033(15)
C1 0.024(2) 0.027(2) 0.028(2) -0.0013(17) 0.0059(16) 0.0025(18)
C2 0.0209(19) 0.025(2) 0.0230(19) -0.0037(15) 0.0055(15) 0.0021(17)
C3 0.026(2) 0.021(2) 0.0211(19) -0.0026(15) 0.0042(16) -0.0008(17)
C4 0.027(2) 0.021(2) 0.0242(19) 0.0019(15) 0.0086(16) -0.0005(17)
C5 0.032(2) 0.027(2) 0.0231(19) -0.0003(16) 0.0076(16) -0.0032(18)
C6 0.028(2) 0.051(3) 0.032(2) 0.002(2) 0.0090(18) -0.004(2)
C7 0.043(3) 0.061(3) 0.037(3) 0.004(2) 0.017(2) -0.011(2)
C8 0.055(3) 0.041(3) 0.029(2) 0.0034(19) 0.013(2) -0.015(2)
C9 0.046(3) 0.031(2) 0.029(2) -0.0003(18) 0.0059(19) 0.001(2)
C10 0.037(2) 0.034(2) 0.026(2) 0.0016(18) 0.0090(18) 0.001(2)
C11 0.025(2) 0.029(2) 0.029(2) 0.0019(17) 0.0084(17) -0.0009(18)
C12 0.0175(19) 0.026(2) 0.030(2) -0.0009(16) 0.0057(16) -0.0030(17)
C13 0.029(2) 0.035(3) 0.045(3) -0.003(2) 0.0145(19) 0.002(2)
C14 0.044(3) 0.048(3) 0.046(3) -0.021(2) 0.018(2) -0.010(2)
C15 0.036(3) 0.074(4) 0.028(2) -0.012(2) 0.0099(19) -0.014(3)
C16 0.037(3) 0.058(3) 0.031(2) 0.013(2) 0.0015(19) 0.007(2)
C17 0.030(2) 0.031(2) 0.035(2) -0.0019(18) 0.0067(18) 0.0023(19)
C18 0.0156(19) 0.026(2) 0.0251(19) 0.0002(16) 0.0014(15) -0.0010(16)
C19 0.034(2) 0.035(2) 0.026(2) 0.0006(17) 0.0071(17) 0.0098(19)
C20 0.037(2) 0.052(3) 0.025(2) 0.0008(19) 0.0091(18) 0.011(2)
C21 0.036(2) 0.043(3) 0.024(2) 0.0101(19) 0.0044(18) -0.003(2)
C22 0.041(3) 0.025(2) 0.029(2) 0.0037(17) 0.0026(18) -0.0039(19)
C23 0.032(2) 0.026(2) 0.027(2) -0.0049(17) 0.0035(17) -0.0039(18)
C24 0.023(2) 0.022(2) 0.0218(19) 0.0024(15) 0.0025(15) 0.0018(17)
C25 0.023(2) 0.023(2) 0.0249(19) 0.0078(16) 0.0046(16) -0.0010(17)
C26 0.026(2) 0.027(2) 0.032(2) 0.0047(17) 0.0112(17) 0.0032(18)
C27 0.024(2) 0.035(2) 0.030(2) 0.0009(18) 0.0092(16) -0.0025(19)
C28 0.026(2) 0.033(2) 0.040(2) -0.0041(19) 0.0063(18) -0.0027(19)
C29 0.026(2) 0.026(2) 0.0239(19) 0.0010(16) 0.0059(16) 0.0028(18)
C30 0.042(3) 0.038(3) 0.049(3) 0.007(2) 0.020(2) -0.008(2)
C31 0.027(2) 0.056(3) 0.046(3) -0.006(2) 0.015(2) -0.005(2)
C32 0.025(2) 0.020(2) 0.0233(19) -0.0017(15) 0.0060(15) 0.0018(17)
C33 0.023(2) 0.026(2) 0.0200(18) -0.0009(15) 0.0053(15) 0.0039(17)
C34 0.025(2) 0.018(2) 0.026(2) -0.0020(15) 0.0080(16) 0.0029(17)
C35 0.029(2) 0.023(2) 0.0237(19) 0.0007(16) 0.0062(16) -0.0027(18)
C36 0.034(2) 0.023(2) 0.0222(19) -0.0008(16) 0.0080(16) 0.0067(18)
C37 0.034(2) 0.026(2) 0.028(2) -0.0045(17) 0.0079(17) -0.0026(19)
C38 0.048(3) 0.027(2) 0.033(2) -0.0022(18) 0.020(2) -0.002(2)
C39 0.056(3) 0.042(3) 0.031(2) 0.010(2) 0.017(2) 0.012(2)
C40 0.047(3) 0.060(3) 0.029(2) 0.007(2) 0.008(2) 0.012(3)
C41 0.033(2) 0.048(3) 0.026(2) 0.0053(19) 0.0072(18) 0.006(2)
C42 0.025(2) 0.027(2) 0.028(2) 0.0009(17) 0.0063(17) 0.0013(18)
Cl2 0.0577(10) 0.0363(9) 0.0611(10) -0.0044(8) 0.0249(8) -0.0117(7)
C43 0.016(3) 0.024(4) 0.028(3) 0.006(3) 0.000(2) 0.001(3)
C44 0.024(3) 0.033(4) 0.039(3) -0.003(3) 0.006(2) 0.000(3)
C45 0.033(3) 0.069(4) 0.041(3) -0.023(3) 0.008(2) 0.004(3)
C46 0.047(4) 0.075(6) 0.038(4) 0.001(4) 0.012(3) -0.003(4)
C47 0.034(3) 0.065(4) 0.036(3) 0.007(4) 0.015(3) -0.002(3)
C48 0.024(3) 0.034(3) 0.032(3) 0.001(3) 0.008(2) 0.002(3)
Cl2' 0.041(5) 0.033(5) 0.076(5) -0.011(4) 0.015(4) 0.001(4)
C43' 0.014(10) 0.012(11) 0.019(9) 0.004(9) 0.006(7) -0.005(9)
C44' 0.022(10) 0.024(11) 0.021(9) -0.015(8) 0.007(8) -0.001(8)
C45' 0.039(10) 0.044(10) 0.037(10) 0.005(8) 0.019(8) -0.002(8)
C46' 0.047(11) 0.061(11) 0.047(11) 0.001(9) 0.015(9) 0.002(8)
C47' 0.036(11) 0.040(11) 0.039(11) 0.011(8) 0.009(8) -0.007(8)
C48' 0.028(11) 0.021(11) 0.030(11) 0.003(9) 0.003(8) -0.011(8)
C49 0.0154(18) 0.030(2) 0.027(2) 0.0026(16) 0.0052(15) 0.0032(17)
C50 0.027(2) 0.029(2) 0.030(2) -0.0027(17) 0.0106(17) 0.0021(18)
C51 0.034(2) 0.027(2) 0.039(2) 0.0079(18) 0.0151(19) 0.0020(19)
C52 0.035(2) 0.048(3) 0.026(2) 0.0115(19) 0.0092(18) -0.003(2)
C53 0.040(3) 0.050(3) 0.025(2) -0.0041(19) 0.0084(18) -0.008(2)
C54 0.025(2) 0.034(2) 0.029(2) -0.0001(17) 0.0081(17) -0.0068(18)
C55 0.023(2) 0.025(2) 0.0227(19) 0.0039(16) 0.0039(15) -0.0067(17)
C56 0.025(2) 0.022(2) 0.029(2) 0.0081(16) 0.0095(16) -0.0001(18)
C57 0.029(2) 0.027(2) 0.031(2) -0.0005(17) 0.0056(17) -0.0063(18)
C58 0.027(2) 0.030(2) 0.037(2) 0.0085(18) 0.0005(18) 0.0020(19)
C59 0.026(2) 0.033(3) 0.053(3) -0.001(2) 0.002(2) 0.004(2)
C60 0.029(2) 0.028(2) 0.030(2) 0.0008(18) 0.0096(17) -0.0025(19)
C61 0.049(3) 0.051(3) 0.045(3) 0.024(2) 0.002(2) -0.006(2)
C62 0.033(3) 0.046(3) 0.050(3) 0.008(2) -0.004(2) 0.003(2)

loop_
_atom_type_symbol
_atom_type_description
_atom_type_scat_dispersion_real
_atom_type_scat_dispersion_imag
_atom_type_scat_source
C C 0.0033 0.0016 'International Tables Vol C Tables 4.2.6.8 and 6.1.1.4'
H H 0.0000 0.0000 'International Tables Vol C Tables 4.2.6.8 and 6.1.1.4'
N N 0.0061 0.0033 'International Tables Vol C Tables 4.2.6.8 and 6.1.1.4'
O O 0.0106 0.0060 'International Tables Vol C Tables 4.2.6.8 and 6.1.1.4'
S S 0.1246 0.1234 'International Tables Vol C Tables 4.2.6.8 and 6.1.1.4'
Cl Cl 0.1484 0.1585 'International Tables Vol C Tables 4.2.6.8 and 6.1.1.4'

loop_
_geom_angle_atom_site_label_1
_geom_angle_atom_site_label_2
_geom_angle_atom_site_label_3
_geom_angle
C1 S1 C4 92.13(18)
C32 S2 C35 92.39(17)
C25 O2 H2A 128.3
C56 O5 H5 130.3
C1 N1 C5 132.2(3)
C1 N1 H1 113.9
C5 N1 H1 113.9
C32 N2 C36 131.7(3)
C32 N2 H2 114.1
C36 N2 H2 114.1
N1 C1 C2 123.4(3)
N1 C1 S1 125.3(3)
C2 C1 S1 111.3(3)
C1 C2 C11 120.2(3)
C1 C2 C3 111.9(3)
C11 C2 C3 127.7(3)
C4 C3 C2 112.8(3)
C4 C3 C18 121.9(3)
C2 C3 C18 124.7(3)
C3 C4 C24 130.1(3)
C3 C4 S1 111.8(3)
C24 C4 S1 117.8(3)
C6 C5 C10 118.4(4)
C6 C5 N1 116.6(3)
C10 C5 N1 125.0(3)
C7 C6 C5 121.0(4)
C7 C6 H6 119.5
C5 C6 H6 119.5
C6 C7 C8 120.8(4)
C6 C7 H7 119.6
C8 C7 H7 119.6
C9 C8 C7 118.9(4)
C9 C8 H8 120.6
C7 C8 H8 120.6
C8 C9 C10 121.2(4)
C8 C9 H9 119.4
C10 C9 H9 119.4
C9 C10 C5 119.8(4)
C9 C10 H10 120.1
C5 C10 H10 120.1
O1 C11 C2 122.7(3)
O1 C11 C12 117.5(3)
C2 C11 C12 119.7(3)
C17 C12 C13 117.9(4)
C17 C12 C11 123.6(3)
C13 C12 C11 118.4(3)
C14 C13 C12 120.9(4)
C14 C13 H13 119.5
C12 C13 H13 119.5
C15 C14 C13 119.9(4)
C15 C14 H14 120.0
C13 C14 H14 120.0
C14 C15 C16 120.1(4)
C14 C15 H15 120.0
C16 C15 H15 120.0
C15 C16 C17 119.6(4)
C15 C16 H16 120.2
C17 C16 H16 120.2
C12 C17 C16 121.4(4)
C12 C17 Cl1 120.2(3)
C16 C17 Cl1 118.3(3)
C23 C18 C19 118.0(4)
C23 C18 C3 119.2(3)
C19 C18 C3 122.8(3)
C18 C19 C20 120.5(4)
C18 C19 H19 119.7
C20 C19 H19 119.7
C21 C20 C19 120.7(4)
C21 C20 H20 119.7
C19 C20 H20 119.7
C20 C21 C22 119.4(4)
C20 C21 H21 120.3
C22 C21 H21 120.3
C21 C22 C23 119.7(4)
C21 C22 H22 120.2
C23 C22 H22 120.2
C18 C23 C22 121.7(4)
C18 C23 H23 119.2
C22 C23 H23 119.2
C25 C24 C29 118.8(3)
C25 C24 C4 121.5(3)
C29 C24 C4 119.7(3)
O2 C25 C24 125.3(3)
O2 C25 C26 110.5(3)
C24 C25 C26 124.2(3)
C25 C26 C27 114.8(3)
C25 C26 H26A 108.6
C27 C26 H26A 108.6
C25 C26 H26B 108.6
C27 C26 H26B 108.6
H26A C26 H26B 107.5
C30 C27 C28 109.9(3)
C30 C27 C26 110.9(3)
C28 C27 C26 107.4(3)
C30 C27 C31 109.3(3)
C28 C27 C31 111.1(3)
C26 C27 C31 108.2(3)
C29 C28 C27 113.8(3)
C29 C28 H28B 108.8
C27 C28 H28B 108.8
C29 C28 H28A 108.8
C27 C28 H28A 108.8
H28B C28 H28A 107.7
O3 C29 C24 122.8(3)
O3 C29 C28 119.1(3)
C24 C29 C28 118.1(3)
C27 C30 H30A 109.5
C27 C30 H30B 109.5
H30A C30 H30B 109.5
C27 C30 H30C 109.5
H30A C30 H30C 109.5
H30B C30 H30C 109.5
C27 C31 H31A 109.5
C27 C31 H31C 109.5
H31A C31 H31C 109.5
C27 C31 H31B 109.5
H31A C31 H31B 109.5
H31C C31 H31B 109.5
N2 C32 C33 124.4(3)
N2 C32 S2 124.5(3)
C33 C32 S2 111.1(3)
C32 C33 C34 111.7(3)
C32 C33 C42 120.1(3)
C34 C33 C42 128.0(3)
C35 C34 C33 112.9(3)
C35 C34 C49 122.0(3)
C33 C34 C49 124.7(3)
C34 C35 C55 129.8(3)
C34 C35 S2 111.9(3)
C55 C35 S2 118.0(3)
C37 C36 C41 119.1(4)
C37 C36 N2 125.2(3)
C41 C36 N2 115.7(3)
C36 C37 C38 119.5(4)
C36 C37 H37 120.2
C38 C37 H37 120.2
C39 C38 C37 121.4(4)
C39 C38 H38 119.3
C37 C38 H38 119.3
C38 C39 C40 119.0(4)
C38 C39 H39 120.5
C40 C39 H39 120.5
C41 C40 C39 120.2(4)
C41 C40 H40 119.9
C39 C40 H40 119.9
C40 C41 C36 120.8(4)
C40 C41 H41 119.6
C36 C41 H41 119.6
O4 C42 C33 121.6(3)
O4 C42 C43 118.9(4)
C33 C42 C43 119.2(4)
O4 C42 C43' 110.0(15)
C33 C42 C43' 127.5(15)
C43 C42 C43' 17.9(12)
C44 C43 C48 116.2(8)
C44 C43 C42 121.4(6)
C48 C43 C42 122.3(6)
C45 C44 C43 122.8(8)
C45 C44 H44 118.6
C43 C44 H44 118.6
C44 C45 C46 118.2(7)
C44 C45 H45 120.9
C46 C45 H45 120.9
C47 C46 C45 121.5(7)
C47 C46 H46 119.2
C45 C46 H46 119.2
C46 C47 C48 118.3(7)
C46 C47 H47 120.9
C48 C47 H47 120.9
C47 C48 C43 123.1(7)
C47 C48 Cl2 116.7(5)
C43 C48 Cl2 120.2(5)
C44' C43' C48' 125(4)
C44' C43' C42 120(3)
C48' C43' C42 114(3)
C43' C44' C45' 118(4)
C43' C44' H44A 121.0
C45' C44' H44A 121.0
C44' C45' C46' 119(3)
C44' C45' H45A 120.6
C46' C45' H45A 120.6
C45' C46' C47' 126(4)
C45' C46' H46A 117.1
C47' C46' H46A 117.1
C48' C47' C46' 103(4)
C48' C47' H47A 128.3
C46' C47' H47A 128.3
C43' C48' C47' 127(3)
C43' C48' Cl2' 122(3)
C47' C48' Cl2' 109(3)
C54 C49 C50 118.2(3)
C54 C49 C34 121.9(3)
C50 C49 C34 119.9(3)
C51 C50 C49 121.1(4)
C51 C50 H50 119.4
C49 C50 H50 119.4
C52 C51 C50 120.1(4)
C52 C51 H51 120.0
C50 C51 H51 120.0
C51 C52 C53 119.8(4)
C51 C52 H52 120.1
C53 C52 H52 120.1
C52 C53 C54 120.4(4)
C52 C53 H53 119.8
C54 C53 H53 119.8
C49 C54 C53 120.4(4)
C49 C54 H54 119.8
C53 C54 H54 119.8
C56 C55 C60 119.1(3)
C56 C55 C35 122.0(3)
C60 C55 C35 118.8(3)
O5 C56 C55 125.1(3)
O5 C56 C57 111.4(3)
C55 C56 C57 123.5(3)
C56 C57 C58 114.9(3)
C56 C57 H57A 108.5
C58 C57 H57A 108.5
C56 C57 H57B 108.5
C58 C57 H57B 108.5
H57A C57 H57B 107.5
C57 C58 C59 107.9(3)
C57 C58 C61 110.9(4)
C59 C58 C61 110.0(4)
C57 C58 C62 108.8(3)
C59 C58 C62 110.3(4)
C61 C58 C62 109.0(3)
C60 C59 C58 113.4(3)
C60 C59 H59B 108.9
C58 C59 H59B 108.9
C60 C59 H59A 108.9
C58 C59 H59A 108.9
H59B C59 H59A 107.7
O6 C60 C55 122.8(4)
O6 C60 C59 119.1(4)
C55 C60 C59 118.1(3)
C58 C61 H61C 109.5
C58 C61 H61B 109.5
H61C C61 H61B 109.5
C58 C61 H61A 109.5
H61C C61 H61A 109.5
H61B C61 H61A 109.5
C58 C62 H62B 109.5
C58 C62 H62A 109.5
H62B C62 H62A 109.5
C58 C62 H62C 109.5
H62B C62 H62C 109.5
H62A C62 H62C 109.5

loop_
_geom_bond_atom_site_label_1
_geom_bond_atom_site_label_2
_geom_bond_distance
Cl1 C17 1.735(4)
S1 C1 1.721(4)
S1 C4 1.753(4)
S2 C32 1.726(4)
S2 C35 1.749(4)
O1 C11 1.241(4)
O2 C25 1.331(4)
O2 H2A 0.8400
O3 C29 1.232(4)
O4 C42 1.245(4)
O5 C56 1.325(4)
O5 H5 0.8400
O6 C60 1.238(5)
N1 C1 1.356(5)
N1 C5 1.401(4)
N1 H1 0.8800
N2 C32 1.354(4)
N2 C36 1.414(4)
N2 H2 0.8800
C1 C2 1.406(5)
C2 C11 1.450(5)
C2 C3 1.452(5)
C3 C4 1.358(5)
C3 C18 1.489(5)
C4 C24 1.479(5)
C5 C6 1.391(5)
C5 C10 1.396(5)
C6 C7 1.371(6)
C6 H6 0.9500
C7 C8 1.383(6)
C7 H7 0.9500
C8 C9 1.374(6)
C8 H8 0.9500
C9 C10 1.388(5)
C9 H9 0.9500
C10 H10 0.9500
C11 C12 1.506(5)
C12 C17 1.378(5)
C12 C13 1.394(5)
C13 C14 1.385(6)
C13 H13 0.9500
C14 C15 1.371(7)
C14 H14 0.9500
C15 C16 1.378(6)
C15 H15 0.9500
C16 C17 1.386(6)
C16 H16 0.9500
C18 C23 1.382(5)
C18 C19 1.383(5)
C19 C20 1.391(5)
C19 H19 0.9500
C20 C21 1.372(6)
C20 H20 0.9500
C21 C22 1.377(6)
C21 H21 0.9500
C22 C23 1.386(5)
C22 H22 0.9500
C23 H23 0.9500
C24 C25 1.360(5)
C24 C29 1.450(5)
C25 C26 1.498(5)
C26 C27 1.530(5)
C26 H26A 0.9900
C26 H26B 0.9900
C27 C30 1.525(5)
C27 C28 1.528(5)
C27 C31 1.531(5)
C28 C29 1.512(5)
C28 H28B 0.9900
C28 H28A 0.9900
C30 H30A 0.9800
C30 H30B 0.9800
C30 H30C 0.9800
C31 H31A 0.9800
C31 H31C 0.9800
C31 H31B 0.9800
C32 C33 1.415(5)
C33 C34 1.452(5)
C33 C42 1.454(5)
C34 C35 1.364(5)
C34 C49 1.484(5)
C35 C55 1.479(5)
C36 C37 1.387(5)
C36 C41 1.397(5)
C37 C38 1.391(5)
C37 H37 0.9500
C38 C39 1.379(6)
C38 H38 0.9500
C39 C40 1.390(6)
C39 H39 0.9500
C40 C41 1.379(5)
C40 H40 0.9500
C41 H41 0.9500
C42 C43 1.493(10)
C42 C43' 1.59(5)
Cl2 C48 1.739(7)
C43 C44 1.385(10)
C43 C48 1.404(9)
C44 C45 1.380(8)
C44 H44 0.9500
C45 C46 1.408(10)
C45 H45 0.9500
C46 C47 1.361(11)
C46 H46 0.9500
C47 C48 1.384(8)
C47 H47 0.9500
Cl2' C48' 1.70(3)
C43' C44' 1.32(4)
C43' C48' 1.36(5)
C44' C45' 1.37(4)
C44' H44A 0.9500
C45' C46' 1.48(5)
C45' H45A 0.9500
C46' C47' 1.51(6)
C46' H46A 0.9500
C47' C48' 1.49(5)
C47' H47A 0.9500
C49 C54 1.389(5)
C49 C50 1.392(5)
C50 C51 1.383(5)
C50 H50 0.9500
C51 C52 1.374(6)
C51 H51 0.9500
C52 C53 1.377(6)
C52 H52 0.9500
C53 C54 1.391(5)
C53 H53 0.9500
C54 H54 0.9500
C55 C56 1.364(5)
C55 C60 1.457(5)
C56 C57 1.496(5)
C57 C58 1.519(5)
C57 H57A 0.9900
C57 H57B 0.9900
C58 C59 1.529(6)
C58 C61 1.534(6)
C58 C62 1.537(5)
C59 C60 1.511(5)
C59 H59B 0.9900
C59 H59A 0.9900
C61 H61C 0.9800
C61 H61B 0.9800
C61 H61A 0.9800
C62 H62B 0.9800
C62 H62A 0.9800
C62 H62C 0.9800

loop_
_geom_hbond_atom_site_label_D
_geom_hbond_atom_site_label_H
_geom_hbond_atom_site_label_A
_geom_hbond_distance_DH
_geom_hbond_distance_HA
_geom_hbond_distance_DA
_geom_hbond_angle_DHA
_geom_hbond_site_symmetry_A
O2 H2A O3 0.84 1.83 2.667(4) 179.9 2
O5 H5 O6 0.84 1.82 2.658(4) 177.8 2_655
N1 H1 O1 0.88 1.96 2.660(4) 135.7 .
N2 H2 O4 0.88 1.97 2.657(4) 133.8 .

loop_
_geom_torsion_atom_site_label_1
_geom_torsion_atom_site_label_2
_geom_torsion_atom_site_label_3
_geom_torsion_atom_site_label_4
_geom_torsion
C5 N1 C1 C2 -171.4(4)
C5 N1 C1 S1 6.9(6)
C4 S1 C1 N1 178.7(4)
C4 S1 C1 C2 -2.8(3)
N1 C1 C2 C11 7.6(6)
S1 C1 C2 C11 -170.9(3)
N1 C1 C2 C3 -177.8(3)
S1 C1 C2 C3 3.7(4)
C1 C2 C3 C4 -2.9(5)
C11 C2 C3 C4 171.2(4)
C1 C2 C3 C18 168.0(3)
C11 C2 C3 C18 -17.9(6)
C2 C3 C4 C24 174.5(4)
C18 C3 C4 C24 3.4(6)
C2 C3 C4 S1 0.8(4)
C18 C3 C4 S1 -170.4(3)
C1 S1 C4 C3 1.1(3)
C1 S1 C4 C24 -173.5(3)
C1 N1 C5 C6 175.8(4)
C1 N1 C5 C10 -3.6(7)
C10 C5 C6 C7 0.3(6)
N1 C5 C6 C7 -179.1(4)
C5 C6 C7 C8 0.4(7)
C6 C7 C8 C9 -0.8(7)
C7 C8 C9 C10 0.5(7)
C8 C9 C10 C5 0.2(6)
C6 C5 C10 C9 -0.6(6)
N1 C5 C10 C9 178.8(4)
C1 C2 C11 O1 -18.7(6)
C3 C2 C11 O1 167.6(4)
C1 C2 C11 C12 156.8(3)
C3 C2 C11 C12 -16.8(6)
O1 C11 C12 C17 -61.9(5)
C2 C11 C12 C17 122.3(4)
O1 C11 C12 C13 113.0(4)
C2 C11 C12 C13 -62.7(5)
C17 C12 C13 C14 1.4(6)
C11 C12 C13 C14 -173.8(4)
C12 C13 C14 C15 -1.9(6)
C13 C14 C15 C16 0.3(7)
C14 C15 C16 C17 1.7(7)
C13 C12 C17 C16 0.6(6)
C11 C12 C17 C16 175.6(4)
C13 C12 C17 Cl1 179.4(3)
C11 C12 C17 Cl1 -5.6(5)
C15 C16 C17 C12 -2.2(7)
C15 C16 C17 Cl1 179.0(3)
C4 C3 C18 C23 116.0(4)
C2 C3 C18 C23 -54.0(5)
C4 C3 C18 C19 -61.3(5)
C2 C3 C18 C19 128.6(4)
C23 C18 C19 C20 0.1(6)
C3 C18 C19 C20 177.5(4)
C18 C19 C20 C21 -0.3(6)
C19 C20 C21 C22 0.9(6)
C20 C21 C22 C23 -1.4(6)
C19 C18 C23 C22 -0.6(6)
C3 C18 C23 C22 -178.1(3)
C21 C22 C23 C18 1.3(6)
C3 C4 C24 C25 87.0(5)
S1 C4 C24 C25 -99.5(4)
C3 C4 C24 C29 -93.8(5)
S1 C4 C24 C29 79.7(4)
C29 C24 C25 O2 -177.2(3)
C4 C24 C25 O2 2.0(6)
C29 C24 C25 C26 2.9(5)
C4 C24 C25 C26 -177.9(3)
O2 C25 C26 C27 -162.4(3)
C24 C25 C26 C27 17.5(5)
C25 C26 C27 C30 75.8(4)
C25 C26 C27 C28 -44.2(4)
C25 C26 C27 C31 -164.3(3)
C30 C27 C28 C29 -66.4(4)
C26 C27 C28 C29 54.3(4)
C31 C27 C28 C29 172.5(3)
C25 C24 C29 O3 -175.8(3)
C4 C24 C29 O3 5.0(5)
C25 C24 C29 C28 7.3(5)
C4 C24 C29 C28 -171.9(3)
C27 C28 C29 O3 145.3(4)
C27 C28 C29 C24 -37.7(5)
C36 N2 C32 C33 168.4(4)
C36 N2 C32 S2 -10.4(6)
C35 S2 C32 N2 -179.0(3)
C35 S2 C32 C33 2.0(3)
N2 C32 C33 C34 178.4(3)
S2 C32 C33 C34 -2.6(4)
N2 C32 C33 C42 -5.0(6)
S2 C32 C33 C42 174.0(3)
C32 C33 C34 C35 2.1(5)
C42 C33 C34 C35 -174.3(4)
C32 C33 C34 C49 -171.4(3)
C42 C33 C34 C49 12.3(6)
C33 C34 C35 C55 -173.1(4)
C49 C34 C35 C55 0.6(6)
C33 C34 C35 S2 -0.6(4)
C49 C34 C35 S2 173.1(3)
C32 S2 C35 C34 -0.8(3)
C32 S2 C35 C55 172.7(3)
C32 N2 C36 C37 7.8(6)
C32 N2 C36 C41 -171.6(4)
C41 C36 C37 C38 1.4(6)
N2 C36 C37 C38 -178.1(4)
C36 C37 C38 C39 0.2(6)
C37 C38 C39 C40 -1.0(6)
C38 C39 C40 C41 0.2(7)
C39 C40 C41 C36 1.4(7)
C37 C36 C41 C40 -2.2(6)
N2 C36 C41 C40 177.3(4)
C32 C33 C42 O4 15.3(6)
C34 C33 C42 O4 -168.6(4)
C32 C33 C42 C43 -157.9(4)
C34 C33 C42 C43 18.1(6)
C32 C33 C42 C43' -177.0(16)
C34 C33 C42 C43' -0.9(17)
O4 C42 C43 C44 -120.6(6)
C33 C42 C43 C44 52.8(8)
C43' C42 C43 C44 175(6)
O4 C42 C43 C48 55.0(8)
C33 C42 C43 C48 -131.6(6)
C43' C42 C43 C48 -9(5)
C48 C43 C44 C45 -1.0(9)
C42 C43 C44 C45 174.8(5)
C43 C44 C45 C46 2.1(9)
C44 C45 C46 C47 -1.9(10)
C45 C46 C47 C48 0.6(11)
C46 C47 C48 C43 0.4(10)
C46 C47 C48 Cl2 178.3(6)
C44 C43 C48 C47 -0.3(9)
C42 C43 C48 C47 -176.1(6)
C44 C43 C48 Cl2 -178.1(5)
C42 C43 C48 Cl2 6.1(8)
O4 C42 C43' C44' 50(4)
C33 C42 C43' C44' -119(3)
C43 C42 C43' C44' 173(9)
O4 C42 C43' C48' -127(3)
C33 C42 C43' C48' 64(4)
C43 C42 C43' C48' -4(3)
C48' C43' C44' C45' -1(6)
C42 C43' C44' C45' -178(3)
C43' C44' C45' C46' -1(5)
C44' C45' C46' C47' 10(6)
C45' C46' C47' C48' -14(5)
C44' C43' C48' C47' -6(7)
C42 C43' C48' C47' 171(3)
C44' C43' C48' Cl2' -170(3)
C42 C43' C48' Cl2' 7(5)
C46' C47' C48' C43' 12(5)
C46' C47' C48' Cl2' 178(3)
C35 C34 C49 C54 59.0(5)
C33 C34 C49 C54 -128.2(4)
C35 C34 C49 C50 -120.0(4)
C33 C34 C49 C50 52.9(5)
C54 C49 C50 C51 1.1(5)
C34 C49 C50 C51 -179.9(3)
C49 C50 C51 C52 -1.3(6)
C50 C51 C52 C53 0.6(6)
C51 C52 C53 C54 0.1(6)
C50 C49 C54 C53 -0.3(6)
C34 C49 C54 C53 -179.3(4)
C52 C53 C54 C49 -0.3(6)
C34 C35 C55 C56 -88.7(5)
S2 C35 C55 C56 99.2(4)
C34 C35 C55 C60 91.3(5)
S2 C35 C55 C60 -80.8(4)
C60 C55 C56 O5 177.5(3)
C35 C55 C56 O5 -2.4(6)
C60 C55 C56 C57 -2.3(5)
C35 C55 C56 C57 177.8(3)
O5 C56 C57 C58 161.0(3)
C55 C56 C57 C58 -19.1(5)
C56 C57 C58 C59 45.7(4)
C56 C57 C58 C61 -74.8(4)
C56 C57 C58 C62 165.3(3)
C57 C58 C59 C60 -54.1(5)
C61 C58 C59 C60 67.0(5)
C62 C58 C59 C60 -172.9(3)
C56 C55 C60 O6 176.4(4)
C35 C55 C60 O6 -3.6(5)
C56 C55 C60 C59 -6.6(5)
C35 C55 C60 C59 173.4(3)
C58 C59 C60 O6 -146.6(4)
C58 C59 C60 C55 36.2(5)
